data_4335793
loop_
_publ_author_name
'Thomas J. Robilotto'
'Nihal Deligonul'
'James B. Updegraff'
'Thomas G. Gray'

_publ_section_title
;
 Azido, Triazolyl, and Alkynyl Complexes of Gold(I): Syntheses,
 Structures, and Ligand Effects
;
_journal_name_full 'Inorganic Chemistry'
_journal_page_first 9659
_journal_page_last 9668
_journal_paper_doi 10.1021/ic4014569
_journal_volume 52
_journal_year 2013
_chemical_formula_moiety 'C20 H16 Au Cl2 N2 O3'
_chemical_formula_sum 'C20 H16 Au Cl2 N2 O3'
_chemical_formula_weight 600.21
_chemical_name_systematic
;
 ?
;
_space_group_IT_number 14
_symmetry_cell_setting monoclinic
_symmetry_space_group_name_Hall '-P 2ybc'
_symmetry_space_group_name_H-M 'P 1 21/c 1'
_atom_sites_solution_hydrogens geom
_atom_sites_solution_primary direct
_atom_sites_solution_secondary difmap
_audit_creation_method SHELXL-97
_cell_angle_alpha 90.00
_cell_angle_beta 92.5000(10)
_cell_angle_gamma 90.00
_cell_formula_units_Z 4
_cell_length_a 18.6675(15)
_cell_length_b 7.1299(6)
_cell_length_c 15.0132(12)
_cell_measurement_reflns_used 5286
_cell_measurement_temperature 170(2)
_cell_measurement_theta_max 23.65
_cell_measurement_theta_min 2.72
_cell_volume 1996.3(3)
_computing_cell_refinement 'Bruker SMART'
_computing_data_collection 'Bruker SMART'
_computing_data_reduction 'Bruker SAINT'
_computing_molecular_graphics 'Bruker SHELXTL'
_computing_publication_material 'Bruker SHELXTL'
_computing_structure_refinement 'SHELXL-97 (Sheldrick, 1997)'
_computing_structure_solution 'SHELXS-97 (Sheldrick, 1990)'
_diffrn_ambient_temperature 170(2)
_diffrn_measured_fraction_theta_full 0.985
_diffrn_measured_fraction_theta_max 0.985
_diffrn_measurement_device_type 'Bruker AXS APEX II CCD area detector'
_diffrn_measurement_method 'phi and omega scans'
_diffrn_radiation_monochromator graphite
_diffrn_radiation_source 'fine-focus sealed tube'
_diffrn_radiation_type MoK\a
_diffrn_radiation_wavelength 0.71073
_diffrn_reflns_av_R_equivalents 0.0491
_diffrn_reflns_av_sigmaI/netI 0.0399
_diffrn_reflns_limit_h_max 24
_diffrn_reflns_limit_h_min -24
_diffrn_reflns_limit_k_max 9
_diffrn_reflns_limit_k_min -9
_diffrn_reflns_limit_l_max 19
_diffrn_reflns_limit_l_min -19
_diffrn_reflns_number 23164
_diffrn_reflns_theta_full 27.92
_diffrn_reflns_theta_max 27.92
_diffrn_reflns_theta_min 1.09
_diffrn_standards_decay_% none
_diffrn_standards_number 0
_exptl_absorpt_coefficient_mu 7.661
_exptl_absorpt_correction_T_max 0.7647
_exptl_absorpt_correction_T_min 0.2935
_exptl_absorpt_correction_type multi-scan
_exptl_absorpt_process_details 'AXScale in APEX 2 (Bruker, 2004)'
_exptl_crystal_colour brown
_exptl_crystal_density_diffrn 1.997
_exptl_crystal_description Irregular
_exptl_crystal_F_000 1148
_exptl_crystal_size_max 0.21
_exptl_crystal_size_mid 0.09
_exptl_crystal_size_min 0.04
_refine_diff_density_max 1.498
_refine_diff_density_min -0.716
_refine_diff_density_rms 0.153
_refine_ls_extinction_method none
_refine_ls_goodness_of_fit_ref 1.069
_refine_ls_hydrogen_treatment constr
_refine_ls_matrix_type full
_refine_ls_number_parameters 255
_refine_ls_number_reflns 4713
_refine_ls_number_restraints 0
_refine_ls_restrained_S_all 1.069
_refine_ls_R_factor_all 0.0465
_refine_ls_R_factor_gt 0.0277
_refine_ls_shift/su_max 0.001
_refine_ls_shift/su_mean 0.000
_refine_ls_structure_factor_coef Fsqd
_refine_ls_weighting_details 'calc w=1/[\s^2^(Fo^2^)+(0.0408P)^2^+0.0000P] where P=(Fo^2^+2Fc^2^)/3'
_refine_ls_weighting_scheme calc
_refine_ls_wR_factor_gt 0.0621
_refine_ls_wR_factor_ref 0.0811
_reflns_number_gt 3652
_reflns_number_total 4713
_reflns_threshold_expression >2sigma(I)
_cod_data_source_file ic4014569_si_002_8.cif
_cod_data_source_block nd022410_0m
_cod_database_code 4335793

loop_
_symmetry_equiv_pos_as_xyz
'x, y, z'
'-x, y+1/2, -z+1/2'
'-x, -y, -z'
'x, -y-1/2, z-1/2'

loop_
_atom_site_label
_atom_site_type_symbol
_atom_site_fract_x
_atom_site_fract_y
_atom_site_fract_z
_atom_site_U_iso_or_equiv
_atom_site_adp_type
_atom_site_occupancy
_atom_site_symmetry_multiplicity
_atom_site_calc_flag
_atom_site_refinement_flags
Au1 Au 0.160432(10) 0.36325(3) 0.362987(13) 0.03606(8) Uani 1 1 d .
Cl1 Cl 0.30187(9) 0.5309(2) 0.04176(10) 0.0631(4) Uani 1 1 d .
Cl2 Cl 0.43431(8) 0.4853(3) 0.21430(11) 0.0647(4) Uani 1 1 d .
N1 N 0.2280(2) 0.4575(6) 0.1893(3) 0.0387(10) Uani 1 1 d .
N2 N 0.3091(2) 0.4305(6) 0.2941(3) 0.0425(10) Uani 1 1 d .
O1 O -0.01510(18) 0.1736(5) 0.6215(2) 0.0395(8) Uani 1 1 d .
C9 C -0.0692(3) 0.1336(6) 0.6763(3) 0.0342(11) Uani 1 1 d .
C6 C 0.0819(3) 0.3017(7) 0.4427(3) 0.0378(11) Uani 1 1 d .
C1 C 0.2371(3) 0.4233(7) 0.2772(3) 0.0376(11) Uani 1 1 d .
C16 C -0.1907(3) 0.0926(6) 0.7126(4) 0.0375(12) Uani 1 1 d .
C12 C -0.1707(3) 0.0436(7) 0.7993(3) 0.0398(12) Uani 1 1 d .
C10 C -0.0471(3) 0.0854(7) 0.7630(3) 0.0392(12) Uani 1 1 d .
H10 H 0.0025 0.0841 0.7803 0.047 Uiso 1 1 calc R
C3 C 0.3437(3) 0.4689(8) 0.2175(4) 0.0449(13) Uani 1 1 d .
C11 C -0.0977(3) 0.0397(7) 0.8233(3) 0.0438(13) Uani 1 1 d .
H11 H -0.0826 0.0048 0.8822 0.053 Uiso 1 1 calc R
C7 C 0.0311(3) 0.2643(7) 0.4840(3) 0.0364(11) Uani 1 1 d .
C2 C 0.2930(3) 0.4873(7) 0.1519(3) 0.0426(12) Uani 1 1 d .
C8 C -0.0345(3) 0.2211(7) 0.5310(3) 0.0357(11) Uani 1 1 d .
H8A H -0.0668 0.3311 0.5293 0.043 Uiso 1 1 calc R
H8B H -0.0600 0.1147 0.5015 0.043 Uiso 1 1 calc R
C17 C -0.1414(3) 0.1394(6) 0.6496(3) 0.0366(11) Uani 1 1 d .
H17 H -0.1564 0.1741 0.5906 0.044 Uiso 1 1 calc R
C13 C -0.2264(3) -0.0003(7) 0.8592(4) 0.0500(14) Uani 1 1 d .
H13 H -0.2143 -0.0321 0.9195 0.060 Uiso 1 1 calc R
C14 C -0.2944(3) 0.0035(8) 0.8305(4) 0.0583(16) Uani 1 1 d .
H14 H -0.3304 -0.0252 0.8712 0.070 Uiso 1 1 calc R
C15 C -0.3159(3) 0.0493(9) 0.7402(5) 0.0584(16) Uani 1 1 d .
O2 O -0.26188(19) 0.0968(5) 0.6842(3) 0.0489(9) Uani 1 1 d .
O3 O -0.3758(2) 0.0518(8) 0.7089(4) 0.0823(15) Uani 1 1 d .
C5 C 0.3449(3) 0.4008(9) 0.3824(4) 0.0612(17) Uani 1 1 d .
H5A H 0.3094 0.3612 0.4248 0.092 Uiso 1 1 calc R
H5B H 0.3674 0.5180 0.4031 0.092 Uiso 1 1 calc R
H5C H 0.3816 0.3034 0.3782 0.092 Uiso 1 1 calc R
C4 C 0.1586(3) 0.4655(8) 0.1405(4) 0.0496(14) Uani 1 1 d .
H4A H 0.1210 0.4212 0.1790 0.074 Uiso 1 1 calc R
H4B H 0.1597 0.3855 0.0875 0.074 Uiso 1 1 calc R
H4C H 0.1484 0.5951 0.1223 0.074 Uiso 1 1 calc R
C19 C 0.5340(4) 0.3938(12) 0.4402(6) 0.073(2) Uani 1 1 d .
H19 H 0.5581 0.3195 0.3984 0.088 Uiso 1 1 calc R
C18 C 0.5097(4) 0.3137(11) 0.5157(7) 0.082(2) Uani 1 1 d .
H18 H 0.5163 0.1834 0.5266 0.099 Uiso 1 1 calc R
C20 C 0.5239(4) 0.5772(13) 0.4251(5) 0.075(2) Uani 1 1 d .
H20 H 0.5404 0.6317 0.3720 0.090 Uiso 1 1 calc R

loop_
_atom_site_aniso_label
_atom_site_aniso_U_11
_atom_site_aniso_U_22
_atom_site_aniso_U_33
_atom_site_aniso_U_23
_atom_site_aniso_U_13
_atom_site_aniso_U_12
Au1 0.03507(12) 0.03660(12) 0.03641(12) -0.00319(8) 0.00066(8) 0.00007(8)
Cl1 0.0822(11) 0.0708(10) 0.0367(8) 0.0029(7) 0.0062(7) -0.0130(9)
Cl2 0.0433(8) 0.0932(12) 0.0580(9) 0.0014(8) 0.0090(7) -0.0127(8)
N1 0.043(2) 0.037(2) 0.036(2) -0.0044(18) -0.0039(19) -0.0030(19)
N2 0.037(2) 0.053(3) 0.037(2) 0.001(2) -0.0002(19) -0.004(2)
O1 0.0366(19) 0.049(2) 0.0330(19) 0.0002(15) -0.0017(15) -0.0059(15)
C9 0.039(3) 0.031(2) 0.033(3) -0.002(2) 0.003(2) -0.004(2)
C6 0.047(3) 0.032(3) 0.033(3) 0.000(2) -0.001(2) 0.002(2)
C1 0.041(3) 0.035(2) 0.036(3) -0.004(2) 0.001(2) -0.001(2)
C16 0.040(3) 0.026(2) 0.046(3) -0.005(2) -0.001(2) 0.004(2)
C12 0.048(3) 0.028(3) 0.044(3) -0.005(2) 0.008(2) -0.002(2)
C10 0.038(3) 0.046(3) 0.033(3) 0.002(2) -0.007(2) -0.002(2)
C3 0.043(3) 0.050(3) 0.042(3) -0.003(2) 0.005(2) -0.009(2)
C11 0.057(3) 0.040(3) 0.035(3) 0.000(2) 0.000(3) 0.003(2)
C7 0.047(3) 0.029(3) 0.033(3) -0.001(2) -0.003(2) 0.001(2)
C2 0.052(3) 0.042(3) 0.033(3) -0.003(2) 0.002(2) -0.005(2)
C8 0.041(3) 0.032(3) 0.035(3) 0.002(2) -0.003(2) 0.002(2)
C17 0.040(3) 0.038(3) 0.032(3) 0.004(2) -0.001(2) 0.004(2)
C13 0.063(4) 0.042(3) 0.047(3) 0.003(3) 0.018(3) 0.009(3)
C14 0.057(4) 0.051(4) 0.069(4) 0.002(3) 0.030(3) 0.001(3)
C15 0.038(3) 0.054(4) 0.084(5) -0.001(3) 0.011(3) 0.002(3)
O2 0.034(2) 0.056(2) 0.057(3) 0.0010(19) 0.0045(18) 0.0054(17)
O3 0.038(3) 0.102(4) 0.108(4) 0.003(3) 0.013(3) 0.001(3)
C5 0.046(3) 0.098(5) 0.039(3) 0.006(3) -0.005(3) -0.010(3)
C4 0.051(3) 0.046(3) 0.051(3) -0.003(3) -0.014(3) -0.001(3)
C19 0.042(4) 0.087(6) 0.092(6) -0.030(4) 0.008(4) 0.000(4)
C18 0.049(4) 0.058(4) 0.139(8) -0.001(5) -0.010(5) -0.003(3)
C20 0.050(4) 0.100(6) 0.075(5) -0.001(5) 0.002(4) -0.013(4)

loop_
_atom_type_symbol
_atom_type_description
_atom_type_scat_dispersion_real
_atom_type_scat_dispersion_imag
_atom_type_scat_source
C C 0.0033 0.0016 'International Tables Vol C Tables 4.2.6.8 and 6.1.1.4'
H H 0.0000 0.0000 'International Tables Vol C Tables 4.2.6.8 and 6.1.1.4'
N N 0.0061 0.0033 'International Tables Vol C Tables 4.2.6.8 and 6.1.1.4'
O O 0.0106 0.0060 'International Tables Vol C Tables 4.2.6.8 and 6.1.1.4'
Cl Cl 0.1484 0.1585 'International Tables Vol C Tables 4.2.6.8 and 6.1.1.4'
Au Au -2.0133 8.8022 'International Tables Vol C Tables 4.2.6.8 and 6.1.1.4'

loop_
_geom_angle_atom_site_label_1
_geom_angle_atom_site_label_2
_geom_angle_atom_site_label_3
_geom_angle
_geom_angle_site_symmetry_1
_geom_angle_site_symmetry_3
C6 Au1 C1 177.3(2) . .
C1 N1 C2 110.7(4) . .
C1 N1 C4 124.7(4) . .
C2 N1 C4 124.6(4) . .
C1 N2 C3 110.5(4) . .
C1 N2 C5 124.6(5) . .
C3 N2 C5 125.0(5) . .
C9 O1 C8 117.4(4) . .
O1 C9 C17 123.7(4) . .
O1 C9 C10 114.8(4) . .
C17 C9 C10 121.5(5) . .
C7 C6 Au1 174.4(5) . .
N1 C1 N2 104.9(4) . .
N1 C1 Au1 127.1(4) . .
N2 C1 Au1 127.9(4) . .
O2 C16 C12 120.8(5) . .
O2 C16 C17 116.3(5) . .
C12 C16 C17 122.8(5) . .
C16 C12 C11 117.9(5) . .
C16 C12 C13 118.1(5) . .
C11 C12 C13 123.9(5) . .
C11 C10 C9 119.3(5) . .
C11 C10 H10 120.3 . .
C9 C10 H10 120.3 . .
C2 C3 N2 107.0(5) . .
C2 C3 Cl2 130.1(4) . .
N2 C3 Cl2 122.9(4) . .
C10 C11 C12 121.1(5) . .
C10 C11 H11 119.4 . .
C12 C11 H11 119.4 . .
C6 C7 C8 176.8(5) . .
C3 C2 N1 107.0(4) . .
C3 C2 Cl1 129.6(4) . .
N1 C2 Cl1 123.4(4) . .
O1 C8 C7 108.9(4) . .
O1 C8 H8A 109.9 . .
C7 C8 H8A 109.9 . .
O1 C8 H8B 109.9 . .
C7 C8 H8B 109.9 . .
H8A C8 H8B 108.3 . .
C16 C17 C9 117.4(5) . .
C16 C17 H17 121.3 . .
C9 C17 H17 121.3 . .
C14 C13 C12 120.0(6) . .
C14 C13 H13 120.0 . .
C12 C13 H13 120.0 . .
C13 C14 C15 122.5(5) . .
C13 C14 H14 118.7 . .
C15 C14 H14 118.7 . .
O3 C15 O2 117.0(6) . .
O3 C15 C14 126.4(6) . .
O2 C15 C14 116.6(5) . .
C16 O2 C15 121.8(5) . .
N2 C5 H5A 109.5 . .
N2 C5 H5B 109.5 . .
H5A C5 H5B 109.5 . .
N2 C5 H5C 109.5 . .
H5A C5 H5C 109.5 . .
H5B C5 H5C 109.5 . .
N1 C4 H4A 109.5 . .
N1 C4 H4B 109.5 . .
H4A C4 H4B 109.5 . .
N1 C4 H4C 109.5 . .
H4A C4 H4C 109.5 . .
H4B C4 H4C 109.5 . .
C20 C19 C18 120.0(7) . .
C20 C19 H19 120.0 . .
C18 C19 H19 120.0 . .
C20 C18 C19 119.0(7) 3_666 .
C20 C18 H18 120.5 3_666 .
C19 C18 H18 120.5 . .
C19 C20 C18 121.0(8) . 3_666
C19 C20 H20 119.5 . .
C18 C20 H20 119.5 3_666 .

loop_
_geom_bond_atom_site_label_1
_geom_bond_atom_site_label_2
_geom_bond_distance
_geom_bond_site_symmetry_2
Au1 C6 1.982(5) .
Au1 C1 2.013(5) .
Cl1 C2 1.698(5) .
Cl2 C3 1.698(5) .
N1 C1 1.346(6) .
N1 C2 1.375(6) .
N1 C4 1.462(6) .
N2 C1 1.358(6) .
N2 C3 1.371(6) .
N2 C5 1.474(7) .
O1 C9 1.361(6) .
O1 C8 1.431(6) .
C9 C17 1.390(7) .
C9 C10 1.390(7) .
C6 C7 1.186(7) .
C16 O2 1.378(6) .
C16 C12 1.383(7) .
C16 C17 1.388(7) .
C12 C11 1.395(7) .
C12 C13 1.439(7) .
C10 C11 1.376(7) .
C10 H10 0.9500 .
C3 C2 1.341(7) .
C11 H11 0.9500 .
C7 C8 1.471(7) .
C8 H8A 0.9900 .
C8 H8B 0.9900 .
C17 H17 0.9500 .
C13 C14 1.323(8) .
C13 H13 0.9500 .
C14 C15 1.435(9) .
C14 H14 0.9500 .
C15 O3 1.194(7) .
C15 O2 1.382(7) .
C5 H5A 0.9800 .
C5 H5B 0.9800 .
C5 H5C 0.9800 .
C4 H4A 0.9800 .
C4 H4B 0.9800 .
C4 H4C 0.9800 .
C19 C20 1.339(10) .
C19 C18 1.364(12) .
C19 H19 0.9500 .
C18 C20 1.356(11) 3_666
C18 H18 0.9500 .
C20 C18 1.356(11) 3_666
C20 H20 0.9500 .
